data_7221672
loop_
_publ_author_name
'Tan, Ronghua'
'Lin, Qifei'
'Wen, Ying'
'Xiao, Shuzhang'
'Wang, Sa'
'Zhang, Ronghua'
'Yi, Tao'

_publ_section_title
;
 Polymorphism and mechanochromic luminescence of a highly solid-emissive
 quinoline-\b-ketone boron difluoride dye
;
_journal_issue 35
_journal_name_full CrystEngComm
_journal_page_first 6674
_journal_paper_doi 10.1039/C5CE01138H
_journal_volume 17
_journal_year 2015
_chemical_formula_sum 'C29 H21 B F2 N2 O'
_chemical_formula_weight 462.29
_chemical_name_systematic
; 
 ? 
;
_space_group_IT_number 14
_symmetry_cell_setting monoclinic
_symmetry_space_group_name_Hall '-P 2yab'
_symmetry_space_group_name_H-M 'P 1 21/a 1'
_atom_sites_solution_hydrogens geom
_atom_sites_solution_primary direct
_atom_sites_solution_secondary difmap
_audit_creation_method SHELXL-97
_audit_update_record
;
2014-12-17 deposited with the CCDC.
2015-07-28 downloaded from the CCDC.
;
_cell_angle_alpha 90.00
_cell_angle_beta 114.623(13)
_cell_angle_gamma 90.00
_cell_formula_units_Z 4
_cell_length_a 15.823(17)
_cell_length_b 9.588(10)
_cell_length_c 17.462(19)
_cell_measurement_temperature 293(2)
_cell_volume 2408(4)
_computing_structure_refinement 'SHELXL-97 (Sheldrick, 1997)'
_computing_structure_solution 'SHELXS-97 (Sheldrick, 1990)'
_diffrn_ambient_temperature 293(2)
_diffrn_measured_fraction_theta_full 0.999
_diffrn_measured_fraction_theta_max 0.999
_diffrn_radiation_monochromator graphite
_diffrn_radiation_source 'fine-focus sealed tube'
_diffrn_radiation_type MoK\a
_diffrn_radiation_wavelength 0.71073
_diffrn_reflns_av_R_equivalents 0.2212
_diffrn_reflns_av_sigmaI/netI 0.1764
_diffrn_reflns_limit_h_max 20
_diffrn_reflns_limit_h_min -20
_diffrn_reflns_limit_k_max 12
_diffrn_reflns_limit_k_min -12
_diffrn_reflns_limit_l_max 22
_diffrn_reflns_limit_l_min -22
_diffrn_reflns_number 24860
_diffrn_reflns_theta_full 27.48
_diffrn_reflns_theta_max 27.48
_diffrn_reflns_theta_min 2.48
_exptl_absorpt_coefficient_mu 0.088
_exptl_absorpt_correction_T_max 0.9827
_exptl_absorpt_correction_T_min 0.9827
_exptl_absorpt_correction_type multi-scan
_exptl_crystal_colour Colorless
_exptl_crystal_density_diffrn 1.275
_exptl_crystal_density_method 'not measured'
_exptl_crystal_description Prism
_exptl_crystal_F_000 960
_exptl_crystal_size_max 0.20
_exptl_crystal_size_mid 0.20
_exptl_crystal_size_min 0.20
_refine_diff_density_max 0.169
_refine_diff_density_min -0.213
_refine_diff_density_rms 0.042
_refine_ls_extinction_method none
_refine_ls_goodness_of_fit_ref 1.125
_refine_ls_hydrogen_treatment mixed
_refine_ls_matrix_type full
_refine_ls_number_parameters 316
_refine_ls_number_reflns 5519
_refine_ls_number_restraints 0
_refine_ls_restrained_S_all 1.125
_refine_ls_R_factor_all 0.2985
_refine_ls_R_factor_gt 0.1377
_refine_ls_shift/su_max 0.000
_refine_ls_shift/su_mean 0.000
_refine_ls_structure_factor_coef Fsqd
_refine_ls_weighting_details 'calc w=1/[\s^2^(Fo^2^)+(0.0533P)^2^+0.5764P] where P=(Fo^2^+2Fc^2^)/3'
_refine_ls_weighting_scheme calc
_refine_ls_wR_factor_gt 0.1868
_refine_ls_wR_factor_ref 0.2393
_reflns_number_gt 2072
_reflns_number_total 5519
_reflns_threshold_expression >2sigma(I)
_cod_data_source_file c5ce01138h2.cif
_cod_data_source_block sad
_cod_depositor_comments
;
The following automatic conversions were performed:

'_exptl_absorpt_correction_type' value 'Multi-scan' changed to
'multi-scan' according to
/usr/data/users/saulius/crontab/automatic-downloads/rss-feeds/RSC/lib/dictionaries/cif_core.dic
dictionary named 'cif_core.dic' version 2.4.2 from 2011-04-26.

Automatic conversion script
Id: cif_fix_values 3271 2015-04-21 07:52:19Z andrius 

 Adding full bibliography for 7221672--7221674.cif.
;
_cod_original_sg_symbol_H-M 'P 21/a'
_cod_database_code 7221672

loop_
_symmetry_equiv_pos_as_xyz
'x, y, z'
'-x+1/2, y+1/2, -z'
'-x, -y, -z'
'x-1/2, -y-1/2, z'

loop_
_atom_site_label
_atom_site_type_symbol
_atom_site_fract_x
_atom_site_fract_y
_atom_site_fract_z
_atom_site_U_iso_or_equiv
_atom_site_adp_type
_atom_site_occupancy
_atom_site_symmetry_multiplicity
_atom_site_calc_flag
_atom_site_refinement_flags
F1 F 0.4034(2) -0.3804(3) 0.0909(2) 0.0725(10) Uani 1 1 d .
F2 F 0.52507(19) -0.2347(3) 0.15942(18) 0.0658(9) Uani 1 1 d .
O1 O 0.3838(3) -0.1904(4) 0.1634(2) 0.0686(12) Uani 1 1 d .
N1 N 0.1774(3) 0.0385(5) 0.3849(3) 0.0618(14) Uani 1 1 d .
N2 N 0.4015(3) -0.1559(4) 0.0279(3) 0.0458(11) Uani 1 1 d .
B1 B 0.4295(4) -0.2444(7) 0.1124(4) 0.0495(17) Uani 1 1 d .
C1 C 0.2808(6) 0.0483(8) 0.6167(5) 0.098(3) Uani 1 1 d .
H1A H 0.2648 0.0217 0.6602 0.118 Uiso 1 1 calc R
C2 C 0.3875(5) 0.1513(8) 0.5707(5) 0.093(2) Uani 1 1 d .
H2A H 0.4442 0.1947 0.5825 0.111 Uiso 1 1 calc R
C3 C 0.3648(6) 0.1135(7) 0.6363(4) 0.098(3) Uani 1 1 d .
H3A H 0.4051 0.1316 0.6920 0.117 Uiso 1 1 calc R
C4 C -0.1000(5) 0.1720(9) 0.3118(5) 0.090(2) Uani 1 1 d .
H4A H -0.1610 0.2000 0.2970 0.108 Uiso 1 1 calc R
C5 C 0.0101(4) 0.0002(6) 0.3092(3) 0.0618(16) Uani 1 1 d .
H5A H 0.0218 -0.0861 0.2913 0.074 Uiso 1 1 calc R
C6 C -0.0802(4) 0.0449(8) 0.2861(4) 0.0743(19) Uani 1 1 d .
H6A H -0.1290 -0.0123 0.2523 0.089 Uiso 1 1 calc R
C7 C 0.5357(5) -0.2224(7) -0.1323(4) 0.0723(19) Uani 1 1 d .
H7A H 0.5670 -0.2352 -0.1666 0.087 Uiso 1 1 calc R
C8 C 0.3274(4) 0.1257(7) 0.4881(4) 0.078(2) Uani 1 1 d .
H8A H 0.3435 0.1517 0.4446 0.094 Uiso 1 1 calc R
C9 C 0.0651(5) 0.2126(7) 0.3845(4) 0.0754(19) Uani 1 1 d .
H9A H 0.1141 0.2697 0.4181 0.090 Uiso 1 1 calc R
C10 C 0.2196(5) 0.0213(7) 0.5347(4) 0.076(2) Uani 1 1 d .
H10A H 0.1632 -0.0231 0.5229 0.091 Uiso 1 1 calc R
C11 C -0.0257(6) 0.2574(8) 0.3605(5) 0.092(2) Uani 1 1 d .
H11A H -0.0372 0.3450 0.3770 0.110 Uiso 1 1 calc R
C12 C 0.4684(4) -0.1217(6) -0.1521(4) 0.0638(17) Uani 1 1 d .
H12A H 0.4536 -0.0677 -0.2002 0.077 Uiso 1 1 calc R
C13 C 0.5132(4) -0.2861(6) -0.0095(4) 0.0620(17) Uani 1 1 d .
H13A H 0.5278 -0.3434 0.0373 0.074 Uiso 1 1 calc R
C14 C 0.3514(4) 0.0030(6) -0.1199(3) 0.0583(16) Uani 1 1 d .
H14A H 0.3352 0.0579 -0.1679 0.070 Uiso 1 1 calc R
C15 C 0.2016(4) 0.0226(6) 0.1815(4) 0.0628(17) Uani 1 1 d .
H15A H 0.1726 0.0608 0.1278 0.075 Uiso 1 1 calc R
C16 C 0.5575(4) -0.3044(7) -0.0622(4) 0.075(2) Uani 1 1 d .
H16A H 0.6027 -0.3732 -0.0500 0.090 Uiso 1 1 calc R
C17 C 0.0834(4) 0.0854(6) 0.3594(3) 0.0531(15) Uani 1 1 d .
C18 C 0.3078(4) 0.0211(6) -0.0685(3) 0.0566(16) Uani 1 1 d .
H18A H 0.2607 0.0872 -0.0825 0.068 Uiso 1 1 calc R
C19 C 0.2435(4) 0.0614(6) 0.4703(4) 0.0535(15) Uani 1 1 d .
C20 C 0.1684(4) 0.0545(6) 0.2420(4) 0.0632(17) Uani 1 1 d .
H20A H 0.1173 0.1133 0.2276 0.076 Uiso 1 1 calc R
C21 C 0.4457(4) -0.1807(6) -0.0268(3) 0.0489(14) Uani 1 1 d .
C22 C 0.3152(4) -0.0953(6) 0.1384(4) 0.0498(14) Uani 1 1 d .
C23 C 0.4219(4) -0.0999(6) -0.1007(4) 0.0481(14) Uani 1 1 d .
C24 C 0.2843(4) -0.0907(6) 0.3410(3) 0.0624(17) Uani 1 1 d .
H24A H 0.3122 -0.1307 0.3942 0.075 Uiso 1 1 calc R
C25 C 0.2095(4) 0.0007(6) 0.3230(3) 0.0509(14) Uani 1 1 d .
C26 C 0.2776(4) -0.0653(5) 0.2004(3) 0.0454(14) Uani 1 1 d .
C27 C 0.3176(4) -0.1228(6) 0.2816(3) 0.0567(16) Uani 1 1 d .
H27A H 0.3675 -0.1838 0.2957 0.068 Uiso 1 1 calc R
C28 C 0.3322(3) -0.0585(5) 0.0067(3) 0.0479(14) Uani 1 1 d .
C29 C 0.2903(3) -0.0315(6) 0.0633(3) 0.0516(15) Uani 1 1 d .
H29A H 0.2428 0.0343 0.0475 0.062 Uiso 1 1 calc R

loop_
_atom_site_aniso_label
_atom_site_aniso_U_11
_atom_site_aniso_U_22
_atom_site_aniso_U_33
_atom_site_aniso_U_23
_atom_site_aniso_U_13
_atom_site_aniso_U_12
F1 0.085(2) 0.050(2) 0.083(3) -0.0049(19) 0.035(2) -0.0056(19)
F2 0.0470(19) 0.081(2) 0.059(2) 0.0038(18) 0.0114(16) 0.0047(17)
O1 0.080(3) 0.079(3) 0.054(3) 0.016(2) 0.034(2) 0.032(2)
N1 0.050(3) 0.084(4) 0.049(3) -0.005(3) 0.019(3) 0.012(3)
N2 0.043(3) 0.045(3) 0.047(3) -0.015(2) 0.016(2) -0.008(2)
B1 0.047(4) 0.054(4) 0.054(4) 0.002(4) 0.027(3) 0.003(3)
C1 0.134(8) 0.092(6) 0.068(5) -0.004(5) 0.042(5) -0.016(5)
C2 0.081(5) 0.103(6) 0.068(5) -0.006(5) 0.005(5) -0.021(4)
C3 0.123(7) 0.079(6) 0.052(5) -0.004(4) -0.003(5) -0.001(5)
C4 0.060(5) 0.121(7) 0.106(6) 0.022(6) 0.052(5) 0.023(5)
C5 0.059(4) 0.068(4) 0.057(4) -0.005(4) 0.023(3) -0.002(3)
C6 0.052(4) 0.104(6) 0.064(4) 0.007(4) 0.022(4) -0.007(4)
C7 0.075(5) 0.077(5) 0.075(5) -0.032(4) 0.042(4) -0.013(4)
C8 0.067(5) 0.100(5) 0.064(5) -0.007(4) 0.025(4) -0.009(4)
C9 0.076(5) 0.080(5) 0.078(5) -0.015(4) 0.040(4) -0.002(4)
C10 0.088(5) 0.084(5) 0.056(4) -0.010(4) 0.030(4) -0.014(4)
C11 0.099(6) 0.096(6) 0.107(6) -0.001(5) 0.070(5) 0.026(5)
C12 0.066(4) 0.062(4) 0.059(4) -0.015(3) 0.021(3) 0.000(3)
C13 0.070(4) 0.048(4) 0.066(4) -0.003(3) 0.027(4) 0.010(3)
C14 0.058(4) 0.074(4) 0.046(3) 0.006(3) 0.024(3) 0.004(3)
C15 0.059(4) 0.081(5) 0.052(4) 0.016(3) 0.027(3) 0.018(3)
C16 0.062(4) 0.084(5) 0.077(5) -0.023(4) 0.028(4) 0.011(4)
C17 0.055(4) 0.065(4) 0.041(3) -0.002(3) 0.021(3) 0.006(3)
C18 0.052(4) 0.067(4) 0.046(3) 0.017(3) 0.015(3) 0.015(3)
C19 0.049(4) 0.067(4) 0.046(4) -0.002(3) 0.021(3) 0.000(3)
C20 0.054(4) 0.081(5) 0.061(4) 0.009(4) 0.031(3) 0.026(3)
C21 0.049(4) 0.047(4) 0.049(4) -0.016(3) 0.019(3) -0.008(3)
C22 0.039(3) 0.052(4) 0.049(4) 0.005(3) 0.010(3) 0.002(3)
C23 0.045(3) 0.052(4) 0.049(4) -0.014(3) 0.021(3) -0.008(3)
C24 0.058(4) 0.083(5) 0.045(4) 0.014(3) 0.020(3) 0.020(3)
C25 0.043(3) 0.065(4) 0.043(3) -0.001(3) 0.016(3) 0.002(3)
C26 0.043(3) 0.053(4) 0.040(3) -0.004(3) 0.018(3) 0.000(3)
C27 0.049(4) 0.069(4) 0.050(4) 0.001(3) 0.018(3) 0.015(3)
C28 0.037(3) 0.052(4) 0.049(4) -0.007(3) 0.012(3) 0.003(3)
C29 0.035(3) 0.063(4) 0.060(4) 0.005(3) 0.023(3) 0.012(3)

loop_
_atom_type_symbol
_atom_type_description
_atom_type_scat_dispersion_real
_atom_type_scat_dispersion_imag
_atom_type_scat_source
C C 0.0033 0.0016 'International Tables Vol C Tables 4.2.6.8 and 6.1.1.4'
H H 0.0000 0.0000 'International Tables Vol C Tables 4.2.6.8 and 6.1.1.4'
B B 0.0013 0.0007 'International Tables Vol C Tables 4.2.6.8 and 6.1.1.4'
N N 0.0061 0.0033 'International Tables Vol C Tables 4.2.6.8 and 6.1.1.4'
O O 0.0106 0.0060 'International Tables Vol C Tables 4.2.6.8 and 6.1.1.4'
F F 0.0171 0.0103 'International Tables Vol C Tables 4.2.6.8 and 6.1.1.4'

loop_
_geom_angle_atom_site_label_1
_geom_angle_atom_site_label_2
_geom_angle_atom_site_label_3
_geom_angle
C22 O1 B1 125.6(4)
C25 N1 C17 119.8(4)
C25 N1 C19 119.5(5)
C17 N1 C19 119.1(4)
C28 N2 C21 119.7(5)
C28 N2 B1 119.6(5)
C21 N2 B1 120.6(5)
F1 B1 F2 110.8(5)
F1 B1 O1 109.6(5)
F2 B1 O1 108.1(5)
F1 B1 N2 108.4(5)
F2 B1 N2 108.9(5)
O1 B1 N2 111.1(5)
C10 C1 C3 122.1(7)
C8 C2 C3 121.0(7)
C1 C3 C2 118.0(7)
C6 C4 C11 118.0(7)
C6 C5 C17 119.5(6)
C4 C6 C5 121.7(6)
C16 C7 C12 120.6(6)
C19 C8 C2 119.7(7)
C17 C9 C11 120.7(6)
C1 C10 C19 118.7(7)
C9 C11 C4 120.5(7)
C7 C12 C23 120.4(6)
C16 C13 C21 119.9(6)
C18 C14 C23 120.0(5)
C26 C15 C20 120.9(5)
C7 C16 C13 120.9(6)
C9 C17 C5 119.6(6)
C9 C17 N1 120.7(6)
C5 C17 N1 119.8(5)
C14 C18 C28 121.7(5)
C8 C19 C10 120.4(6)
C8 C19 N1 121.3(5)
C10 C19 N1 118.3(5)
C25 C20 C15 121.7(5)
C13 C21 C23 118.6(5)
C13 C21 N2 121.2(5)
C23 C21 N2 120.2(5)
O1 C22 C29 119.6(5)
O1 C22 C26 114.5(5)
C29 C22 C26 125.8(5)
C12 C23 C21 119.6(5)
C12 C23 C14 121.7(6)
C21 C23 C14 118.7(5)
C27 C24 C25 121.5(5)
C20 C25 C24 117.1(5)
C20 C25 N1 121.1(5)
C24 C25 N1 121.7(5)
C15 C26 C27 117.4(5)
C15 C26 C22 121.4(5)
C27 C26 C22 121.3(5)
C24 C27 C26 121.3(5)
N2 C28 C18 119.6(5)
N2 C28 C29 119.2(5)
C18 C28 C29 121.1(5)
C22 C29 C28 124.1(5)

loop_
_geom_bond_atom_site_label_1
_geom_bond_atom_site_label_2
_geom_bond_distance
F1 B1 1.373(7)
F2 B1 1.391(7)
O1 C22 1.344(6)
O1 B1 1.457(7)
N1 C25 1.421(6)
N1 C17 1.434(6)
N1 C19 1.437(7)
N2 C28 1.370(6)
N2 C21 1.418(6)
N2 B1 1.597(7)
C1 C10 1.378(8)
C1 C3 1.377(9)
C2 C8 1.379(8)
C2 C3 1.386(9)
C4 C6 1.380(8)
C4 C11 1.393(9)
C5 C6 1.381(7)
C5 C17 1.390(7)
C7 C16 1.373(8)
C7 C12 1.371(8)
C8 C19 1.377(7)
C9 C17 1.368(7)
C9 C11 1.387(8)
C10 C19 1.383(7)
C12 C23 1.394(7)
C13 C16 1.381(8)
C13 C21 1.408(7)
C14 C18 1.352(7)
C14 C23 1.421(7)
C15 C26 1.391(7)
C15 C20 1.395(7)
C18 C28 1.425(7)
C20 C25 1.387(7)
C21 C23 1.415(7)
C22 C29 1.349(7)
C22 C26 1.465(7)
C24 C27 1.380(7)
C24 C25 1.398(7)
C26 C27 1.402(7)
C28 C29 1.426(7)
